data_7708148
loop_
_publ_author_name
'Guschlbauer, Jannick'
'Vollgraff, Tobias'
'Xie, Xiulan'
'Fetoh, Ahmed'
'Sundermeyer, J\"org'

_publ_section_title
;
 Heavy silylchalcogenido lanthanates synthesis
 Ph<sub>4</sub>P[Cp<sub>3</sub>La-ESiMe<sub>3</sub>] (E = S, Se, and Te)
 <i>via</i> fluoride-induced demethylation of dimethylcarbonate to
 Ph<sub>4</sub>P[OCO<sub>2</sub>Me] key intermediate.
;
_journal_issue 37
_journal_name_full 'Dalton transactions (Cambridge, England : 2003)'
_journal_page_first 13103
_journal_page_last 13111
_journal_paper_doi 10.1039/d1dt02000e
_journal_volume 50
_journal_year 2021
_chemical_formula_moiety 'C24 H20 P 1+, C18 H24 La Te Si 1-'
_chemical_formula_sum 'C42 H44 La P Si Te'
_chemical_formula_weight 874.34
_space_group_crystal_system monoclinic
_space_group_IT_number 4
_space_group_name_Hall 'P 2yb'
_space_group_name_H-M_alt 'P 1 21 1'
_atom_sites_solution_hydrogens geom
_atom_sites_solution_primary direct
_atom_sites_solution_secondary difmap
_audit_creation_method SHELXL-2018/3
_audit_update_record
;
2021-05-31 deposited with the CCDC.	2021-08-25 downloaded from the CCDC.
;
_cell_angle_alpha 90
_cell_angle_beta 102.94(3)
_cell_angle_gamma 90
_cell_formula_units_Z 2
_cell_length_a 9.803(2)
_cell_length_b 14.101(3)
_cell_length_c 13.880(3)
_cell_measurement_reflns_used 9937
_cell_measurement_temperature 100(2)
_cell_measurement_theta_max 25.7012
_cell_measurement_theta_min 2.3202
_cell_volume 1869.9(7)
_computing_cell_refinement 'SAINT V8.37A (Bruker AXS Inc., 2015)'
_computing_data_collection 'Bruker Instrument Service v3.0.26'
_computing_data_reduction 'SAINT V8.37A (Bruker AXS Inc., 2015)'
_computing_molecular_graphics
'DIAMOND 4 (H. Putz, K. Brandenburg, Crystal Impact GbR, Kreuzherrenstr. 102, 53227 Bonn, Germany)'
_computing_publication_material 'WinGX 2014.1 (L.J. Farrugia, J. Appl. Cryst. 2012, 45, 849-854)'
_computing_structure_refinement 'SHELXL-2018/3 (Sheldrick, 2018)'
_computing_structure_solution 'SHELXT 2014/5 (Sheldrick, 2014)'
_diffrn_ambient_temperature 100(2)
_diffrn_detector_area_resol_mean 10.4167
_diffrn_measured_fraction_theta_full 0.999
_diffrn_measured_fraction_theta_max 0.997
_diffrn_measurement_device_type 'D8 Quest (Bruker AXS Inc.)'
_diffrn_measurement_method 'rotation method'
_diffrn_radiation_type MoK\a
_diffrn_radiation_wavelength 0.71073
_diffrn_reflns_av_R_equivalents 0.0320
_diffrn_reflns_av_unetI/netI 0.0211
_diffrn_reflns_Laue_measured_fraction_full 0.999
_diffrn_reflns_Laue_measured_fraction_max 0.997
_diffrn_reflns_limit_h_max 11
_diffrn_reflns_limit_h_min -11
_diffrn_reflns_limit_k_max 17
_diffrn_reflns_limit_k_min -17
_diffrn_reflns_limit_l_max 16
_diffrn_reflns_limit_l_min -16
_diffrn_reflns_number 54771
_diffrn_reflns_point_group_measured_fraction_full 0.999
_diffrn_reflns_point_group_measured_fraction_max 0.996
_diffrn_reflns_theta_full 25.000
_diffrn_reflns_theta_max 25.759
_diffrn_reflns_theta_min 2.318
_diffrn_source 'I\mS Microfocus Source'
_exptl_absorpt_coefficient_mu 2.010
_exptl_absorpt_correction_T_max 0.7453
_exptl_absorpt_correction_T_min 0.6301
_exptl_absorpt_correction_type multi-scan
_exptl_absorpt_process_details
; 
 SADABS 2016/2: Krause, L., Herbst-Irmer, R., Sheldrick G.M. & Stalke D., 
 J. Appl. Cryst. 48 (2015) 3-10 
;
_exptl_crystal_colour 'clear light colourless'
_exptl_crystal_density_diffrn 1.553
_exptl_crystal_density_method 'not measured'
_exptl_crystal_description plate
_exptl_crystal_F_000 868
_exptl_crystal_size_max 0.396
_exptl_crystal_size_mid 0.166
_exptl_crystal_size_min 0.128
_refine_diff_density_max 0.627
_refine_diff_density_min -0.457
_refine_diff_density_rms 0.054
_refine_ls_abs_structure_details
; 
 Flack x determined using 3284 quotients [(I+)-(I-)]/[(I+)+(I-)] 
 (Parsons, Flack and Wagner, Acta Cryst. B69 (2013) 249-259). 
;
_refine_ls_abs_structure_Flack -0.009(4)
_refine_ls_extinction_method none
_refine_ls_goodness_of_fit_ref 1.052
_refine_ls_hydrogen_treatment constr
_refine_ls_matrix_type full
_refine_ls_number_parameters 418
_refine_ls_number_reflns 7108
_refine_ls_number_restraints 1
_refine_ls_restrained_S_all 1.051
_refine_ls_R_factor_all 0.0156
_refine_ls_R_factor_gt 0.0149
_refine_ls_shift/su_max 0.001
_refine_ls_shift/su_mean 0.000
_refine_ls_structure_factor_coef Fsqd
_refine_ls_weighting_details 'w=1/[\s^2^(Fo^2^)+(0.0133P)^2^+0.8818P] where P=(Fo^2^+2Fc^2^)/3'
_refine_ls_weighting_scheme calc
_refine_ls_wR_factor_gt 0.0342
_refine_ls_wR_factor_ref 0.0345
_reflns_Friedel_coverage 0.915
_reflns_Friedel_fraction_full 0.999
_reflns_Friedel_fraction_max 0.995
_reflns_number_gt 6980
_reflns_number_total 7108
_reflns_threshold_expression 'I > 2\s(I)'
_cod_data_source_file d1dt02000e2.cif
_cod_data_source_block JG359La_0m_a
_cod_depositor_comments
;
The following automatic conversions were performed:

data item '_exptl_absorpt_correction_type' value 'Multi-Scan' was
changed to 'multi-scan' in accordance with the
/home/data/users/saulius/crontab/automatic-downloads/rss-feeds/RSC/lib/dictionaries/cif_core.dic
dictionary named 'cif_core.dic' version 2.4.2 last updated on
2011-04-26.

Automatic conversion script
Id: cif_fix_values 7556 2019-12-06 15:28:31Z antanas 

 Adding full bibliography for 7708147--7708155.cif.
;
_cod_original_cell_volume 1869.8(7)
_cod_original_sg_symbol_H-M 'P 21'
_cod_database_code 7708148
_shelx_shelxl_version_number 2018/3
_shelx_space_group_comment
; 
The symmetry employed for this shelxl refinement is uniquely defined 
by the following loop, which should always be used as a source of 
symmetry information in preference to the above space-group names. 
They are only intended as comments. 
;
_shelx_estimated_absorpt_t_min 0.503
_shelx_estimated_absorpt_t_max 0.783

loop_
_space_group_symop_operation_xyz
'x, y, z'
'-x, y+1/2, -z'

loop_
_atom_site_label
_atom_site_type_symbol
_atom_site_fract_x
_atom_site_fract_y
_atom_site_fract_z
_atom_site_U_iso_or_equiv
_atom_site_adp_type
_atom_site_occupancy
_atom_site_site_symmetry_order
_atom_site_calc_flag
_atom_site_refinement_flags_posn
_atom_site_refinement_flags_adp
_atom_site_refinement_flags_occupancy
_atom_site_disorder_assembly
_atom_site_disorder_group
C1 C 0.4238(3) 0.5954(2) 0.1265(2) 0.0119(7) Uani 1 1 d . . . . .
C2 C 0.4767(4) 0.6862(3) 0.1203(3) 0.0148(7) Uani 1 1 d . . . . .
H2 H 0.568559 0.701485 0.155900 0.018 Uiso 1 1 calc R U . . .
C3 C 0.3955(4) 0.7542(3) 0.0622(3) 0.0177(8) Uani 1 1 d . . . . .
H3 H 0.429366 0.817223 0.060658 0.021 Uiso 1 1 calc R U . . .
C4 C 0.2639(4) 0.7298(3) 0.0060(3) 0.0180(8) Uani 1 1 d . . . . .
H4 H 0.209297 0.775813 -0.035603 0.022 Uiso 1 1 calc R U . . .
C5 C 0.2121(4) 0.6389(3) 0.0104(3) 0.0189(8) Uani 1 1 d . . . . .
H5 H 0.122462 0.622689 -0.028367 0.023 Uiso 1 1 calc R U . . .
C6 C 0.2910(3) 0.5717(2) 0.0713(2) 0.0150(8) Uani 1 1 d . . . . .
H6 H 0.254780 0.509746 0.075412 0.018 Uiso 1 1 calc R U . . .
C7 C 0.5761(3) 0.5474(3) 0.3300(2) 0.0131(6) Uani 1 1 d . . . . .
C8 C 0.5377(4) 0.6362(2) 0.3587(3) 0.0155(7) Uani 1 1 d . . . . .
H8 H 0.483542 0.677962 0.311478 0.019 Uiso 1 1 calc R U . . .
C9 C 0.5795(4) 0.6632(3) 0.4571(3) 0.0209(8) Uani 1 1 d . . . . .
H9 H 0.553029 0.723424 0.477478 0.025 Uiso 1 1 calc R U . . .
C10 C 0.6594(4) 0.6026(3) 0.5255(3) 0.0222(8) Uani 1 1 d . . . . .
H10 H 0.689594 0.622273 0.592315 0.027 Uiso 1 1 calc R U . . .
C11 C 0.6955(4) 0.5142(3) 0.4975(3) 0.0203(9) Uani 1 1 d . . . . .
H11 H 0.749640 0.473027 0.545403 0.024 Uiso 1 1 calc R U . . .
C12 C 0.6536(3) 0.4848(3) 0.4003(2) 0.0170(7) Uani 1 1 d . . . . .
H12 H 0.676863 0.423191 0.381345 0.020 Uiso 1 1 calc R U . . .
C13 C 0.4282(3) 0.4013(2) 0.1964(2) 0.0123(7) Uani 1 1 d . . . . .
C14 C 0.3389(3) 0.3903(3) 0.2608(3) 0.0161(7) Uani 1 1 d . . . . .
H14 H 0.338915 0.435658 0.311382 0.019 Uiso 1 1 calc R U . . .
C15 C 0.2502(4) 0.3127(3) 0.2507(3) 0.0213(9) Uani 1 1 d . . . . .
H15 H 0.189251 0.304800 0.294539 0.026 Uiso 1 1 calc R U . . .
C16 C 0.2498(4) 0.2466(3) 0.1769(3) 0.0205(8) Uani 1 1 d . . . . .
H16 H 0.189011 0.193341 0.170309 0.025 Uiso 1 1 calc R U . . .
C17 C 0.3384(4) 0.2583(3) 0.1128(3) 0.0205(8) Uani 1 1 d . . . . .
H17 H 0.338431 0.212855 0.062306 0.025 Uiso 1 1 calc R U . . .
C18 C 0.4271(4) 0.3360(2) 0.1218(3) 0.0154(7) Uani 1 1 d . . . . .
H18 H 0.486647 0.344322 0.077104 0.018 Uiso 1 1 calc R U . . .
C19 C 0.6847(3) 0.4937(3) 0.1553(2) 0.0131(6) Uani 1 1 d . . . . .
C20 C 0.6703(4) 0.4975(3) 0.0527(2) 0.0169(7) Uani 1 1 d . . . . .
H20 H 0.580282 0.506165 0.010841 0.020 Uiso 1 1 calc R U . . .
C21 C 0.7863(4) 0.4887(3) 0.0118(3) 0.0202(7) Uani 1 1 d . . . . .
H21 H 0.775869 0.490702 -0.057925 0.024 Uiso 1 1 calc R U . . .
C22 C 0.9177(4) 0.4769(3) 0.0735(3) 0.0238(9) Uani 1 1 d . . . . .
H22 H 0.997757 0.471972 0.045795 0.029 Uiso 1 1 calc R U . . .
C23 C 0.9332(4) 0.4724(3) 0.1749(3) 0.0247(9) Uani 1 1 d . . . . .
H23 H 1.023522 0.463680 0.216302 0.030 Uiso 1 1 calc R U . . .
C24 C 0.8176(4) 0.4805(3) 0.2165(3) 0.0198(8) Uani 1 1 d . . . . .
H24 H 0.828554 0.477214 0.286170 0.024 Uiso 1 1 calc R U . . .
C25 C 0.0816(4) 0.5283(3) 0.4526(3) 0.0244(9) Uani 1 1 d . . . . .
H25 H 0.001984 0.569282 0.418642 0.029 Uiso 1 1 calc R U . . .
C26 C 0.0690(4) 0.4379(3) 0.4920(3) 0.0206(8) Uani 1 1 d . . . . .
H26 H -0.021073 0.404526 0.491719 0.025 Uiso 1 1 calc R U . . .
C27 C 0.2034(4) 0.3952(3) 0.5132(3) 0.0208(8) Uani 1 1 d . . . . .
H27 H 0.223246 0.326806 0.529404 0.025 Uiso 1 1 calc R U . . .
C28 C 0.2969(4) 0.4598(3) 0.4868(3) 0.0272(10) Uani 1 1 d . . . . .
H28 H 0.393800 0.444108 0.480023 0.033 Uiso 1 1 calc R U . . .
C29 C 0.2224(4) 0.5410(4) 0.4490(3) 0.0298(9) Uani 1 1 d . . . . .
H29 H 0.258263 0.592203 0.411361 0.036 Uiso 1 1 calc R U . . .
C30 C 0.2713(4) 0.7294(3) 0.7450(3) 0.0229(8) Uani 1 1 d . . . . .
H30 H 0.328441 0.742708 0.812891 0.027 Uiso 1 1 calc R U . . .
C31 C 0.1256(4) 0.7204(3) 0.7198(3) 0.0246(9) Uani 1 1 d . . . . .
H31 H 0.062508 0.724987 0.767118 0.030 Uiso 1 1 calc R U . . .
C32 C 0.0817(4) 0.7230(3) 0.6162(3) 0.0293(10) Uani 1 1 d . . . . .
H32 H -0.017384 0.730216 0.578493 0.035 Uiso 1 1 calc R U . . .
C33 C 0.1994(5) 0.7349(3) 0.5770(3) 0.0284(9) Uani 1 1 d . . . . .
H33 H 0.198150 0.752949 0.507139 0.034 Uiso 1 1 calc R U . . .
C34 C 0.3190(4) 0.7372(3) 0.6568(3) 0.0255(9) Uani 1 1 d . . . . .
H34 H 0.414647 0.758531 0.652201 0.031 Uiso 1 1 calc R U . . .
C35 C 0.3596(4) 0.4334(3) 0.8197(3) 0.0320(11) Uani 1 1 d . . . . .
H35 H 0.309429 0.395723 0.862119 0.038 Uiso 1 1 calc R U . . .
C36 C 0.4153(4) 0.3971(3) 0.7434(3) 0.0267(9) Uani 1 1 d . . . . .
H36 H 0.408552 0.329471 0.721224 0.032 Uiso 1 1 calc R U . . .
C37 C 0.5036(4) 0.4641(3) 0.7175(3) 0.0236(9) Uani 1 1 d . . . . .
H37 H 0.570598 0.452289 0.674025 0.028 Uiso 1 1 calc R U . . .
C38 C 0.5042(4) 0.5433(4) 0.7774(3) 0.0276(8) Uani 1 1 d . . . . .
H38 H 0.573148 0.596592 0.784884 0.033 Uiso 1 1 calc R U . . .
C39 C 0.4139(4) 0.5254(3) 0.8406(3) 0.0316(11) Uani 1 1 d . . . . .
H39 H 0.410064 0.562928 0.901035 0.038 Uiso 1 1 calc R U . . .
C40 C 0.0746(4) 0.2528(3) 0.6951(3) 0.0242(9) Uani 1 1 d . . . . .
H40A H 0.069339 0.184398 0.706042 0.036 Uiso 1 1 calc R U . . .
H40B H 0.172500 0.273402 0.713640 0.036 Uiso 1 1 calc R U . . .
H40C H 0.036455 0.267075 0.625166 0.036 Uiso 1 1 calc R U . . .
C41 C 0.0483(4) 0.2828(3) 0.9040(3) 0.0283(9) Uani 1 1 d . . . . .
H41A H 0.048416 0.213594 0.910050 0.042 Uiso 1 1 calc R U . . .
H41B H -0.007421 0.310452 0.947419 0.042 Uiso 1 1 calc R U . . .
H41C H 0.144560 0.306508 0.923139 0.042 Uiso 1 1 calc R U . . .
C42 C -0.2128(4) 0.2707(3) 0.7362(3) 0.0247(9) Uani 1 1 d . . . . .
H42A H -0.213488 0.203118 0.752620 0.037 Uiso 1 1 calc R U . . .
H42B H -0.248334 0.279051 0.664843 0.037 Uiso 1 1 calc R U . . .
H42C H -0.272625 0.305501 0.771872 0.037 Uiso 1 1 calc R U . . .
La1 La 0.22957(2) 0.54637(2) 0.65437(2) 0.01089(5) Uani 1 1 d . . . . .
P1 P 0.53025(9) 0.50826(6) 0.20348(6) 0.01073(17) Uani 1 1 d . . . . .
Si1 Si -0.02961(10) 0.31722(7) 0.77269(8) 0.0174(2) Uani 1 1 d . . . . .
Te1 Te -0.03267(2) 0.49198(2) 0.75543(2) 0.01550(6) Uani 1 1 d . . . . .

loop_
_atom_site_aniso_label
_atom_site_aniso_U_11
_atom_site_aniso_U_22
_atom_site_aniso_U_33
_atom_site_aniso_U_23
_atom_site_aniso_U_13
_atom_site_aniso_U_12
C1 0.0116(16) 0.0133(17) 0.0104(17) 0.0014(14) 0.0019(13) 0.0025(14)
C2 0.0158(18) 0.0184(18) 0.0103(17) -0.0019(14) 0.0029(14) -0.0016(14)
C3 0.024(2) 0.0173(19) 0.0140(19) 0.0023(15) 0.0090(16) 0.0001(15)
C4 0.0230(19) 0.0192(18) 0.0117(18) 0.0037(14) 0.0037(15) 0.0085(15)
C5 0.0129(18) 0.023(2) 0.0183(19) -0.0007(15) -0.0021(15) 0.0026(14)
C6 0.0128(17) 0.0166(19) 0.0150(17) -0.0003(13) 0.0018(14) -0.0001(13)
C7 0.0113(14) 0.0175(15) 0.0094(15) -0.0008(18) 0.0001(12) -0.0023(18)
C8 0.0159(18) 0.0167(18) 0.0141(18) 0.0002(14) 0.0038(15) -0.0004(14)
C9 0.024(2) 0.0183(19) 0.022(2) -0.0078(16) 0.0094(16) -0.0027(16)
C10 0.024(2) 0.030(2) 0.0115(18) -0.0058(17) 0.0012(15) -0.0083(18)
C11 0.0176(18) 0.027(2) 0.0145(18) 0.0038(14) 0.0004(14) -0.0007(14)
C12 0.0161(17) 0.0177(18) 0.0161(17) 0.0019(16) 0.0009(13) 0.0028(16)
C13 0.0092(15) 0.0120(16) 0.0141(17) 0.0020(14) -0.0008(13) 0.0020(14)
C14 0.0146(17) 0.0172(18) 0.0160(18) -0.0005(14) 0.0022(14) 0.0022(14)
C15 0.0156(19) 0.024(2) 0.027(2) 0.0043(17) 0.0089(17) -0.0015(16)
C16 0.0144(18) 0.0136(18) 0.031(2) 0.0017(16) -0.0004(16) -0.0031(14)
C17 0.023(2) 0.0152(18) 0.021(2) -0.0035(15) -0.0017(16) 0.0009(15)
C18 0.0153(18) 0.0154(18) 0.0152(18) -0.0008(15) 0.0027(15) 0.0026(15)
C19 0.0130(16) 0.0099(15) 0.0167(17) -0.0018(16) 0.0041(13) -0.0004(14)
C20 0.0159(17) 0.0174(17) 0.0167(17) 0.0005(17) 0.0019(13) -0.0010(16)
C21 0.0233(18) 0.0171(18) 0.0233(19) -0.0032(17) 0.0121(15) -0.0024(17)
C22 0.0171(18) 0.0190(19) 0.040(2) -0.0065(17) 0.0159(17) -0.0018(15)
C23 0.0121(18) 0.027(2) 0.034(2) -0.0039(17) 0.0015(16) 0.0024(15)
C24 0.0171(18) 0.0220(19) 0.0184(19) -0.0023(17) -0.0003(14) 0.0013(16)
C25 0.034(2) 0.022(2) 0.0113(18) -0.0024(14) -0.0069(15) -0.0014(16)
C26 0.0209(19) 0.0211(19) 0.0167(19) -0.0073(16) -0.0022(15) -0.0051(16)
C27 0.026(2) 0.0184(18) 0.0182(19) -0.0077(16) 0.0059(16) 0.0008(16)
C28 0.022(2) 0.045(3) 0.017(2) -0.0138(18) 0.0098(16) -0.0040(18)
C29 0.051(2) 0.029(2) 0.0133(17) -0.002(2) 0.0144(17) -0.013(2)
C30 0.028(2) 0.0136(18) 0.026(2) -0.0098(16) 0.0024(17) -0.0043(16)
C31 0.028(2) 0.0100(17) 0.036(2) -0.0063(16) 0.0081(18) 0.0035(16)
C32 0.028(2) 0.0111(18) 0.043(3) 0.0041(17) -0.0039(19) 0.0076(16)
C33 0.047(3) 0.0118(19) 0.025(2) 0.0059(16) 0.0035(19) 0.0023(17)
C34 0.030(2) 0.0109(18) 0.036(2) -0.0014(16) 0.0096(18) -0.0089(16)
C35 0.0137(19) 0.055(3) 0.027(2) 0.027(2) 0.0028(17) 0.0081(19)
C36 0.023(2) 0.0198(19) 0.033(2) 0.0080(17) -0.0037(17) 0.0071(17)
C37 0.0148(18) 0.031(2) 0.025(2) 0.0048(16) 0.0032(16) 0.0069(15)
C38 0.0130(16) 0.029(2) 0.035(2) 0.000(2) -0.0090(15) 0.000(2)
C39 0.026(2) 0.050(3) 0.0129(18) -0.0051(17) -0.0086(15) 0.0198(19)
C40 0.025(2) 0.019(2) 0.031(2) 0.0007(17) 0.0093(18) -0.0009(16)
C41 0.026(2) 0.031(2) 0.026(2) 0.0071(18) 0.0013(18) -0.0081(18)
C42 0.022(2) 0.030(2) 0.022(2) 0.0005(17) 0.0041(17) -0.0090(17)
La1 0.01113(9) 0.01083(9) 0.00990(9) 0.00007(8) 0.00064(7) 0.00046(8)
P1 0.0101(4) 0.0120(4) 0.0096(4) -0.0008(3) 0.0011(3) 0.0009(3)
Si1 0.0156(5) 0.0178(5) 0.0183(5) 0.0005(4) 0.0026(4) -0.0036(4)
Te1 0.01301(11) 0.01836(12) 0.01539(12) 0.00002(10) 0.00373(8) -0.00033(9)

loop_
_atom_type_symbol
_atom_type_description
_atom_type_scat_dispersion_real
_atom_type_scat_dispersion_imag
_atom_type_scat_source
C C 0.0033 0.0016 'International Tables Vol C Tables 4.2.6.8 and 6.1.1.4'
H H 0.0000 0.0000 'International Tables Vol C Tables 4.2.6.8 and 6.1.1.4'
La La -0.2871 2.4523 'International Tables Vol C Tables 4.2.6.8 and 6.1.1.4'
P P 0.1023 0.0942 'International Tables Vol C Tables 4.2.6.8 and 6.1.1.4'
Si Si 0.0817 0.0704 'International Tables Vol C Tables 4.2.6.8 and 6.1.1.4'
Te Te -0.5308 1.6751 'International Tables Vol C Tables 4.2.6.8 and 6.1.1.4'

loop_
_geom_angle_atom_site_label_1
_geom_angle_atom_site_label_2
_geom_angle_atom_site_label_3
_geom_angle
_geom_angle_site_symmetry_1
_geom_angle_site_symmetry_3
_geom_angle_publ_flag
C2 C1 C6 120.0(3) . . ?
C2 C1 P1 119.3(3) . . ?
C6 C1 P1 120.6(3) . . ?
C3 C2 C1 120.0(3) . . ?
C3 C2 H2 120.0 . . ?
C1 C2 H2 120.0 . . ?
C2 C3 C4 119.6(3) . . ?
C2 C3 H3 120.2 . . ?
C4 C3 H3 120.2 . . ?
C5 C4 C3 120.5(3) . . ?
C5 C4 H4 119.8 . . ?
C3 C4 H4 119.8 . . ?
C6 C5 C4 120.0(3) . . ?
C6 C5 H5 120.0 . . ?
C4 C5 H5 120.0 . . ?
C5 C6 C1 119.8(3) . . ?
C5 C6 H6 120.1 . . ?
C1 C6 H6 120.1 . . ?
C8 C7 C12 120.3(3) . . ?
C8 C7 P1 122.1(3) . . ?
C12 C7 P1 117.6(3) . . ?
C9 C8 C7 119.3(3) . . ?
C9 C8 H8 120.3 . . ?
C7 C8 H8 120.3 . . ?
C10 C9 C8 120.2(3) . . ?
C10 C9 H9 119.9 . . ?
C8 C9 H9 119.9 . . ?
C11 C10 C9 120.6(3) . . ?
C11 C10 H10 119.7 . . ?
C9 C10 H10 119.7 . . ?
C10 C11 C12 120.5(3) . . ?
C10 C11 H11 119.7 . . ?
C12 C11 H11 119.7 . . ?
C11 C12 C7 119.0(4) . . ?
C11 C12 H12 120.5 . . ?
C7 C12 H12 120.5 . . ?
C18 C13 C14 120.3(3) . . ?
C18 C13 P1 120.6(3) . . ?
C14 C13 P1 118.7(3) . . ?
C15 C14 C13 119.6(3) . . ?
C15 C14 H14 120.2 . . ?
C13 C14 H14 120.2 . . ?
C16 C15 C14 120.3(4) . . ?
C16 C15 H15 119.8 . . ?
C14 C15 H15 119.8 . . ?
C15 C16 C17 119.8(3) . . ?
C15 C16 H16 120.1 . . ?
C17 C16 H16 120.1 . . ?
C18 C17 C16 120.5(3) . . ?
C18 C17 H17 119.8 . . ?
C16 C17 H17 119.8 . . ?
C13 C18 C17 119.6(3) . . ?
C13 C18 H18 120.2 . . ?
C17 C18 H18 120.2 . . ?
C24 C19 C20 119.4(3) . . ?
C24 C19 P1 122.4(3) . . ?
C20 C19 P1 118.2(2) . . ?
C21 C20 C19 120.6(3) . . ?
C21 C20 H20 119.7 . . ?
C19 C20 H20 119.7 . . ?
C20 C21 C22 119.4(3) . . ?
C20 C21 H21 120.3 . . ?
C22 C21 H21 120.3 . . ?
C23 C22 C21 120.5(3) . . ?
C23 C22 H22 119.7 . . ?
C21 C22 H22 119.7 . . ?
C22 C23 C24 120.4(4) . . ?
C22 C23 H23 119.8 . . ?
C24 C23 H23 119.8 . . ?
C23 C24 C19 119.6(3) . . ?
C23 C24 H24 120.2 . . ?
C19 C24 H24 120.2 . . ?
C29 C25 C26 107.6(4) . . ?
C29 C25 La1 74.7(2) . . ?
C26 C25 La1 76.6(2) . . ?
C29 C25 H25 125.5 . . ?
C26 C25 H25 125.5 . . ?
La1 C25 H25 125.5 . . ?
C25 C26 C27 107.9(4) . . ?
C25 C26 La1 75.1(2) . . ?
C27 C26 La1 75.1(2) . . ?
C25 C26 H26 125.5 . . ?
C27 C26 H26 125.5 . . ?
La1 C26 H26 125.5 . . ?
C28 C27 C26 107.6(4) . . ?
C28 C27 La1 74.4(2) . . ?
C26 C27 La1 76.3(2) . . ?
C28 C27 H27 125.5 . . ?
C26 C27 H27 125.5 . . ?
La1 C27 H27 125.5 . . ?
C29 C28 C27 108.3(4) . . ?
C29 C28 La1 75.9(2) . . ?
C27 C28 La1 77.2(2) . . ?
C29 C28 H28 125.0 . . ?
C27 C28 H28 125.0 . . ?
La1 C28 H28 125.0 . . ?
C28 C29 C25 108.5(4) . . ?
C28 C29 La1 75.6(2) . . ?
C25 C29 La1 76.8(2) . . ?
C28 C29 H29 125.0 . . ?
C25 C29 H29 125.0 . . ?
La1 C29 H29 125.0 . . ?
C31 C30 C34 108.0(4) . . ?
C31 C30 La1 76.7(2) . . ?
C34 C30 La1 74.4(2) . . ?
C31 C30 H30 125.3 . . ?
C34 C30 H30 125.3 . . ?
La1 C30 H30 125.3 . . ?
C30 C31 C32 108.4(4) . . ?
C30 C31 La1 75.1(2) . . ?
C32 C31 La1 75.4(2) . . ?
C30 C31 H31 125.2 . . ?
C32 C31 H31 125.2 . . ?
La1 C31 H31 125.2 . . ?
C33 C32 C31 108.2(4) . . ?
C33 C32 La1 75.4(2) . . ?
C31 C32 La1 76.2(2) . . ?
C33 C32 H32 125.2 . . ?
C31 C32 H32 125.2 . . ?
La1 C32 H32 125.2 . . ?
C32 C33 C34 108.0(4) . . ?
C32 C33 La1 76.4(2) . . ?
C34 C33 La1 74.4(2) . . ?
C32 C33 H33 125.4 . . ?
C34 C33 H33 125.4 . . ?
La1 C33 H33 125.4 . . ?
C30 C34 C33 107.4(4) . . ?
C30 C34 La1 76.9(2) . . ?
C33 C34 La1 76.7(2) . . ?
C30 C34 H34 125.3 . . ?
C33 C34 H34 125.3 . . ?
La1 C34 H34 125.3 . . ?
C36 C35 C39 107.5(4) . . ?
C36 C35 La1 76.9(2) . . ?
C39 C35 La1 74.4(2) . . ?
C36 C35 H35 125.5 . . ?
C39 C35 H35 125.5 . . ?
La1 C35 H35 125.5 . . ?
C37 C36 C35 108.8(4) . . ?
C37 C36 La1 76.2(2) . . ?
C35 C36 La1 74.9(2) . . ?
C37 C36 H36 125.0 . . ?
C35 C36 H36 125.0 . . ?
La1 C36 H36 125.0 . . ?
C36 C37 C38 108.2(4) . . ?
C36 C37 La1 76.0(2) . . ?
C38 C37 La1 74.7(2) . . ?
C36 C37 H37 125.3 . . ?
C38 C37 H37 125.3 . . ?
La1 C37 H37 125.3 . . ?
C37 C38 C39 108.1(4) . . ?
C37 C38 La1 77.1(2) . . ?
C39 C38 La1 74.5(2) . . ?
C37 C38 H38 125.3 . . ?
C39 C38 H38 125.3 . . ?
La1 C38 H38 125.3 . . ?
C38 C39 C35 107.5(4) . . ?
C38 C39 La1 76.8(2) . . ?
C35 C39 La1 76.8(2) . . ?
C38 C39 H39 125.3 . . ?
C35 C39 H39 125.3 . . ?
La1 C39 H39 125.3 . . ?
Si1 C40 H40A 109.5 . . ?
Si1 C40 H40B 109.5 . . ?
H40A C40 H40B 109.5 . . ?
Si1 C40 H40C 109.5 . . ?
H40A C40 H40C 109.5 . . ?
H40B C40 H40C 109.5 . . ?
Si1 C41 H41A 109.5 . . ?
Si1 C41 H41B 109.5 . . ?
H41A C41 H41B 109.5 . . ?
Si1 C41 H41C 109.5 . . ?
H41A C41 H41C 109.5 . . ?
H41B C41 H41C 109.5 . . ?
Si1 C42 H42A 109.5 . . ?
Si1 C42 H42B 109.5 . . ?
H42A C42 H42B 109.5 . . ?
Si1 C42 H42C 109.5 . . ?
H42A C42 H42C 109.5 . . ?
H42B C42 H42C 109.5 . . ?
C39 La1 C34 87.44(13) . . ?
C39 La1 C28 119.23(12) . . ?
C34 La1 C28 106.95(12) . . ?
C39 La1 C29 141.75(13) . . ?
C34 La1 C29 88.59(13) . . ?
C28 La1 C29 28.51(13) . . ?
C39 La1 C38 28.64(12) . . ?
C34 La1 C38 75.99(13) . . ?
C28 La1 C38 97.07(12) . . ?
C29 La1 C38 114.17(12) . . ?
C39 La1 C35 28.76(13) . . ?
C34 La1 C35 116.15(13) . . ?
C28 La1 C35 106.00(13) . . ?
C29 La1 C35 134.45(14) . . ?
C38 La1 C35 46.87(13) . . ?
C39 La1 C33 115.69(13) . . ?
C34 La1 C33 28.96(12) . . ?
C28 La1 C33 96.67(13) . . ?
C29 La1 C33 70.74(13) . . ?
C38 La1 C33 104.11(14) . . ?
C35 La1 C33 144.38(13) . . ?
C39 La1 C30 72.07(12) . . ?
C34 La1 C30 28.68(12) . . ?
C28 La1 C30 135.53(12) . . ?
C29 La1 C30 115.79(13) . . ?
C38 La1 C30 74.15(13) . . ?
C35 La1 C30 98.99(13) . . ?
C33 La1 C30 47.03(12) . . ?
C39 La1 C25 165.56(11) . . ?
C34 La1 C25 100.61(11) . . ?
C28 La1 C25 47.03(12) . . ?
C29 La1 C25 28.51(12) . . ?
C38 La1 C25 142.12(12) . . ?
C35 La1 C25 140.85(13) . . ?
C33 La1 C25 74.21(12) . . ?
C30 La1 C25 120.12(11) . . ?
C39 La1 C27 119.31(12) . . ?
C34 La1 C27 134.08(11) . . ?
C28 La1 C27 28.38(11) . . ?
C29 La1 C27 46.79(13) . . ?
C38 La1 C27 109.06(12) . . ?
C35 La1 C27 95.16(13) . . ?
C33 La1 C27 116.67(12) . . ?
C30 La1 C27 162.44(11) . . ?
C25 La1 C27 46.93(11) . . ?
C39 La1 C32 117.01(12) . . ?
C34 La1 C32 47.09(12) . . ?
C28 La1 C32 115.04(13) . . ?
C29 La1 C32 86.55(14) . . ?
C38 La1 C32 119.63(13) . . ?
C35 La1 C32 138.61(14) . . ?
C33 La1 C32 28.11(12) . . ?
C30 La1 C32 46.76(12) . . ?
C25 La1 C32 76.83(12) . . ?
C27 La1 C32 123.67(12) . . ?
C39 La1 C36 46.72(12) . . ?
C34 La1 C36 121.77(12) . . ?
C28 La1 C36 78.21(13) . . ?
C29 La1 C36 106.45(13) . . ?
C38 La1 C36 46.24(13) . . ?
C35 La1 C36 28.16(12) . . ?
C33 La1 C36 147.66(13) . . ?
C30 La1 C36 117.19(12) . . ?
C25 La1 C36 119.27(12) . . ?
C27 La1 C36 72.59(12) . . ?
C32 La1 C36 163.65(12) . . ?
C19 P1 C7 110.53(15) . . ?
C19 P1 C1 106.37(16) . . ?
C7 P1 C1 110.77(17) . . ?
C19 P1 C13 112.82(16) . . ?
C7 P1 C13 108.97(17) . . ?
C1 P1 C13 107.32(16) . . ?
C42 Si1 C41 109.26(19) . . ?
C42 Si1 C40 106.72(19) . . ?
C41 Si1 C40 106.09(19) . . ?
C42 Si1 Te1 109.42(14) . . ?
C41 Si1 Te1 110.17(14) . . ?
C40 Si1 Te1 114.99(13) . . ?
Si1 Te1 La1 106.27(3) . . ?

loop_
_geom_bond_atom_site_label_1
_geom_bond_atom_site_label_2
_geom_bond_distance
_geom_bond_site_symmetry_2
_geom_bond_publ_flag
C1 C2 1.392(5) . ?
C1 C6 1.395(5) . ?
C1 P1 1.800(3) . ?
C2 C3 1.384(5) . ?
C2 H2 0.9500 . ?
C3 C4 1.393(5) . ?
C3 H3 0.9500 . ?
C4 C5 1.385(5) . ?
C4 H4 0.9500 . ?
C5 C6 1.384(5) . ?
C5 H5 0.9500 . ?
C6 H6 0.9500 . ?
C7 C8 1.391(5) . ?
C7 C12 1.407(5) . ?
C7 P1 1.799(3) . ?
C8 C9 1.388(5) . ?
C8 H8 0.9500 . ?
C9 C10 1.382(6) . ?
C9 H9 0.9500 . ?
C10 C11 1.375(5) . ?
C10 H10 0.9500 . ?
C11 C12 1.383(5) . ?
C11 H11 0.9500 . ?
C12 H12 0.9500 . ?
C13 C18 1.384(5) . ?
C13 C14 1.393(5) . ?
C13 P1 1.800(3) . ?
C14 C15 1.386(5) . ?
C14 H14 0.9500 . ?
C15 C16 1.383(6) . ?
C15 H15 0.9500 . ?
C16 C17 1.386(6) . ?
C16 H16 0.9500 . ?
C17 C18 1.386(5) . ?
C17 H17 0.9500 . ?
C18 H18 0.9500 . ?
C19 C24 1.399(5) . ?
C19 C20 1.400(5) . ?
C19 P1 1.799(3) . ?
C20 C21 1.385(5) . ?
C20 H20 0.9500 . ?
C21 C22 1.388(5) . ?
C21 H21 0.9500 . ?
C22 C23 1.383(6) . ?
C22 H22 0.9500 . ?
C23 C24 1.387(5) . ?
C23 H23 0.9500 . ?
C24 H24 0.9500 . ?
C25 C29 1.403(6) . ?
C25 C26 1.404(5) . ?
C25 La1 2.863(4) . ?
C25 H25 1.0000 . ?
C26 C27 1.417(5) . ?
C26 La1 2.882(4) . ?
C26 H26 1.0000 . ?
C27 C28 1.398(6) . ?
C27 La1 2.867(4) . ?
C27 H27 1.0000 . ?
C28 C29 1.396(6) . ?
C28 La1 2.832(4) . ?
C28 H28 1.0000 . ?
C29 La1 2.836(4) . ?
C29 H29 1.0000 . ?
C30 C31 1.398(5) . ?
C30 C34 1.409(6) . ?
C30 La1 2.860(4) . ?
C30 H30 1.0000 . ?
C31 C32 1.407(6) . ?
C31 La1 2.880(4) . ?
C31 H31 1.0000 . ?
C32 C33 1.391(6) . ?
C32 La1 2.870(4) . ?
C32 H32 1.0000 . ?
C33 C34 1.422(6) . ?
C33 La1 2.858(4) . ?
C33 H33 1.0000 . ?
C34 La1 2.828(4) . ?
C34 H34 1.0000 . ?
C35 C36 1.393(6) . ?
C35 C39 1.408(6) . ?
C35 La1 2.849(4) . ?
C35 H35 1.0000 . ?
C36 C37 1.382(6) . ?
C36 La1 2.875(4) . ?
C36 H36 1.0000 . ?
C37 C38 1.392(6) . ?
C37 La1 2.877(4) . ?
C37 H37 1.0000 . ?
C38 C39 1.402(6) . ?
C38 La1 2.847(3) . ?
C38 H38 1.0000 . ?
C39 La1 2.818(4) . ?
C39 H39 1.0000 . ?
C40 Si1 1.876(4) . ?
C40 H40A 0.9800 . ?
C40 H40B 0.9800 . ?
C40 H40C 0.9800 . ?
C41 Si1 1.875(4) . ?
C41 H41A 0.9800 . ?
C41 H41B 0.9800 . ?
C41 H41C 0.9800 . ?
C42 Si1 1.873(4) . ?
C42 H42A 0.9800 . ?
C42 H42B 0.9800 . ?
C42 H42C 0.9800 . ?
Si1 Te1 2.4755(12) . ?

loop_
_geom_torsion_atom_site_label_1
_geom_torsion_atom_site_label_2
_geom_torsion_atom_site_label_3
_geom_torsion_atom_site_label_4
_geom_torsion
_geom_torsion_site_symmetry_1
_geom_torsion_site_symmetry_2
_geom_torsion_site_symmetry_3
_geom_torsion_site_symmetry_4
_geom_torsion_publ_flag
C6 C1 C2 C3 2.5(5) . . . . ?
P1 C1 C2 C3 -179.3(3) . . . . ?
C1 C2 C3 C4 -3.5(5) . . . . ?
C2 C3 C4 C5 2.1(5) . . . . ?
C3 C4 C5 C6 0.3(5) . . . . ?
C4 C5 C6 C1 -1.3(5) . . . . ?
C2 C1 C6 C5 -0.1(5) . . . . ?
P1 C1 C6 C5 -178.2(3) . . . . ?
C12 C7 C8 C9 1.5(5) . . . . ?
P1 C7 C8 C9 -178.3(3) . . . . ?
C7 C8 C9 C10 0.6(5) . . . . ?
C8 C9 C10 C11 -1.7(6) . . . . ?
C9 C10 C11 C12 0.7(5) . . . . ?
C10 C11 C12 C7 1.4(5) . . . . ?
C8 C7 C12 C11 -2.4(5) . . . . ?
P1 C7 C12 C11 177.4(3) . . . . ?
C18 C13 C14 C15 0.9(5) . . . . ?
P1 C13 C14 C15 174.2(3) . . . . ?
C13 C14 C15 C16 -0.1(5) . . . . ?
C14 C15 C16 C17 -0.2(6) . . . . ?
C15 C16 C17 C18 -0.2(6) . . . . ?
C14 C13 C18 C17 -1.3(5) . . . . ?
P1 C13 C18 C17 -174.4(3) . . . . ?
C16 C17 C18 C13 0.9(5) . . . . ?
C24 C19 C20 C21 -0.2(6) . . . . ?
P1 C19 C20 C21 178.6(3) . . . . ?
C19 C20 C21 C22 -0.6(6) . . . . ?
C20 C21 C22 C23 1.1(6) . . . . ?
C21 C22 C23 C24 -0.7(6) . . . . ?
C22 C23 C24 C19 -0.2(6) . . . . ?
C20 C19 C24 C23 0.6(6) . . . . ?
P1 C19 C24 C23 -178.2(3) . . . . ?
C29 C25 C26 C27 0.3(4) . . . . ?
La1 C25 C26 C27 -68.6(2) . . . . ?
C29 C25 C26 La1 68.9(3) . . . . ?
C25 C26 C27 C28 0.1(4) . . . . ?
La1 C26 C27 C28 -68.5(3) . . . . ?
C25 C26 C27 La1 68.6(2) . . . . ?
C26 C27 C28 C29 -0.5(4) . . . . ?
La1 C27 C28 C29 -70.2(3) . . . . ?
C26 C27 C28 La1 69.8(3) . . . . ?
C27 C28 C29 C25 0.7(4) . . . . ?
La1 C28 C29 C25 -70.4(3) . . . . ?
C27 C28 C29 La1 71.1(3) . . . . ?
C26 C25 C29 C28 -0.6(4) . . . . ?
La1 C25 C29 C28 69.6(3) . . . . ?
C26 C25 C29 La1 -70.2(3) . . . . ?
C34 C30 C31 C32 -0.3(4) . . . . ?
La1 C30 C31 C32 -68.7(3) . . . . ?
C34 C30 C31 La1 68.4(3) . . . . ?
C30 C31 C32 C33 -0.8(4) . . . . ?
La1 C31 C32 C33 -69.3(3) . . . . ?
C30 C31 C32 La1 68.5(3) . . . . ?
C31 C32 C33 C34 1.6(4) . . . . ?
La1 C32 C33 C34 -68.3(3) . . . . ?
C31 C32 C33 La1 69.9(3) . . . . ?
C31 C30 C34 C33 1.3(4) . . . . ?
La1 C30 C34 C33 71.3(3) . . . . ?
C31 C30 C34 La1 -70.0(3) . . . . ?
C32 C33 C34 C30 -1.8(4) . . . . ?
La1 C33 C34 C30 -71.5(3) . . . . ?
C32 C33 C34 La1 69.7(3) . . . . ?
C39 C35 C36 C37 0.6(4) . . . . ?
La1 C35 C36 C37 69.3(3) . . . . ?
C39 C35 C36 La1 -68.7(3) . . . . ?
C35 C36 C37 C38 0.0(4) . . . . ?
La1 C36 C37 C38 68.5(3) . . . . ?
C35 C36 C37 La1 -68.4(3) . . . . ?
C36 C37 C38 C39 -0.6(4) . . . . ?
La1 C37 C38 C39 68.7(3) . . . . ?
C36 C37 C38 La1 -69.3(3) . . . . ?
C37 C38 C39 C35 0.9(4) . . . . ?
La1 C38 C39 C35 71.4(3) . . . . ?
C37 C38 C39 La1 -70.5(3) . . . . ?
C36 C35 C39 C38 -0.9(4) . . . . ?
La1 C35 C39 C38 -71.4(3) . . . . ?
C36 C35 C39 La1 70.5(3) . . . . ?
C24 C19 P1 C7 21.5(4) . . . . ?
C20 C19 P1 C7 -157.3(3) . . . . ?
C24 C19 P1 C1 141.9(3) . . . . ?
C20 C19 P1 C1 -37.0(3) . . . . ?
C24 C19 P1 C13 -100.7(3) . . . . ?
C20 C19 P1 C13 80.4(3) . . . . ?
C8 C7 P1 C19 114.4(3) . . . . ?
C12 C7 P1 C19 -65.5(3) . . . . ?
C8 C7 P1 C1 -3.3(3) . . . . ?
C12 C7 P1 C1 176.9(3) . . . . ?
C8 C7 P1 C13 -121.1(3) . . . . ?
C12 C7 P1 C13 59.1(3) . . . . ?
C2 C1 P1 C19 -60.4(3) . . . . ?
C6 C1 P1 C19 117.7(3) . . . . ?
C2 C1 P1 C7 59.7(3) . . . . ?
C6 C1 P1 C7 -122.1(3) . . . . ?
C2 C1 P1 C13 178.6(3) . . . . ?
C6 C1 P1 C13 -3.3(3) . . . . ?
C18 C13 P1 C19 -30.2(3) . . . . ?
C14 C13 P1 C19 156.6(3) . . . . ?
C18 C13 P1 C7 -153.3(3) . . . . ?
C14 C13 P1 C7 33.4(3) . . . . ?
C18 C13 P1 C1 86.7(3) . . . . ?
C14 C13 P1 C1 -86.6(3) . . . . ?
